data_7015225
loop_
_publ_author_name
'Hu, Jian Jin'
'Bai, Shi-Qiang'
'Yeh, Hsiu Hsuan'
'Young, David J.'
'Chi, Yun'
'Hor, T. S. Andy'

_publ_section_title
;
 N-heterocyclic carbene Pt(II) complexes from caffeine: synthesis,
 structures and photoluminescent properties.
;
_journal_issue 17
_journal_name_full 'Dalton transactions (Cambridge, England : 2003)'
_journal_page_first 4402
_journal_page_last 4406
_journal_paper_doi 10.1039/c0dt01380c
_journal_volume 40
_journal_year 2011
_chemical_formula_sum 'C11 H18 Br2 N4 O3 Pt S'
_chemical_formula_weight 641.26
_chemical_name_systematic
;
?
;
_space_group_IT_number 11
_symmetry_cell_setting monoclinic
_symmetry_space_group_name_Hall '-P 2yb'
_symmetry_space_group_name_H-M 'P 1 21/m 1'
_atom_sites_solution_hydrogens geom
_atom_sites_solution_primary direct
_atom_sites_solution_secondary difmap
_audit_creation_method SHELXL-97
_cell_angle_alpha 90.00
_cell_angle_beta 102.276(5)
_cell_angle_gamma 90.00
_cell_formula_units_Z 2
_cell_length_a 8.0003(19)
_cell_length_b 8.957(2)
_cell_length_c 12.129(3)
_cell_measurement_reflns_used 2768
_cell_measurement_temperature 100(2)
_cell_measurement_theta_max 27.28
_cell_measurement_theta_min 2.61
_cell_volume 849.3(3)
_computing_cell_refinement 'Bruker SMART'
_computing_data_collection 'Bruker SMART'
_computing_data_reduction 'Bruker SAINT'
_computing_molecular_graphics 'Bruker SHELXTL'
_computing_publication_material 'Bruker SHELXTL'
_computing_structure_refinement 'SHELXL-97 (Sheldrick, 1997)'
_computing_structure_solution 'SHELXS-97 (Sheldrick, 1990)'
_diffrn_ambient_temperature 100(2)
_diffrn_measured_fraction_theta_full 0.996
_diffrn_measured_fraction_theta_max 0.996
_diffrn_measurement_device_type 'CCD area detector'
_diffrn_measurement_method 'phi and omega scans'
_diffrn_radiation_monochromator graphite
_diffrn_radiation_source 'fine-focus sealed tube'
_diffrn_radiation_type MoK\a
_diffrn_radiation_wavelength 0.71073
_diffrn_reflns_av_R_equivalents 0.0488
_diffrn_reflns_av_sigmaI/netI 0.0606
_diffrn_reflns_limit_h_max 10
_diffrn_reflns_limit_h_min -10
_diffrn_reflns_limit_k_max 11
_diffrn_reflns_limit_k_min -11
_diffrn_reflns_limit_l_max 10
_diffrn_reflns_limit_l_min -15
_diffrn_reflns_number 5774
_diffrn_reflns_theta_full 27.42
_diffrn_reflns_theta_max 27.42
_diffrn_reflns_theta_min 2.61
_exptl_absorpt_coefficient_mu 13.104
_exptl_absorpt_correction_T_max 0.3541
_exptl_absorpt_correction_T_min 0.0650
_exptl_absorpt_correction_type multi-scan
_exptl_absorpt_process_details 'Sadabs, (Sheldrick 2001)'
_exptl_crystal_colour COLOURLESS
_exptl_crystal_density_diffrn 2.508
_exptl_crystal_density_meas ?
_exptl_crystal_density_method 'not measured'
_exptl_crystal_description PLATE
_exptl_crystal_F_000 600
_exptl_crystal_size_max 0.46
_exptl_crystal_size_mid 0.20
_exptl_crystal_size_min 0.10
_refine_diff_density_max 3.478
_refine_diff_density_min -2.383
_refine_diff_density_rms 0.323
_refine_ls_extinction_method none
_refine_ls_goodness_of_fit_ref 1.016
_refine_ls_hydrogen_treatment constr
_refine_ls_matrix_type full
_refine_ls_number_parameters 98
_refine_ls_number_reflns 2055
_refine_ls_number_restraints 29
_refine_ls_restrained_S_all 1.015
_refine_ls_R_factor_all 0.0647
_refine_ls_R_factor_gt 0.0544
_refine_ls_shift/su_max 0.001
_refine_ls_shift/su_mean 0.000
_refine_ls_structure_factor_coef Fsqd
_refine_ls_weighting_details 'calc w=1/[\s^2^(Fo^2^)+(0.1068P)^2^+0.0000P] where P=(Fo^2^+2Fc^2^)/3'
_refine_ls_weighting_scheme calc
_refine_ls_wR_factor_gt 0.1434
_refine_ls_wR_factor_ref 0.1499
_reflns_number_gt 1718
_reflns_number_total 2055
_reflns_threshold_expression >2sigma(I)
_cod_data_source_file c0dt01380c.txt
_cod_data_source_block 9242
_cod_depositor_comments
;
The following automatic conversions were performed:
'_symmetry_cell_setting' value 'Monoclinic' changed to 'monoclinic'
according to '/home/saulius/struct/CIF-dictionaries/cif_core.dic'
dictionary named 'cif_core.dic' version 2.4.1 from
2010-06-29.

'_exptl_absorpt_correction_type' value 'Multi-scan' changed
to 'multi-scan' according to
'/home/saulius/struct/CIF-dictionaries/cif_core.dic' dictionary named
'cif_core.dic' version 2.4.1 from 2010-06-29.

Automatic conversion script
Id: cif_fix_enum 1555 2011-01-17 13:19:09Z saulius 

The following automatic conversions were performed:

'_exptl_crystal_density_meas' value 'Not Measured' was changed to '?'
- the value is perceived as not measured.

Automatic conversion script
Id: cif_fix_values 3008 2015-01-20 13:52:24Z robertas 
;
_cod_original_cell_volume 849.3(4)
_cod_original_sg_symbol_H-M P2(1)/m
_cod_database_code 7015225

loop_
_symmetry_equiv_pos_as_xyz
'x, y, z'
'-x, y+1/2, -z'
'-x, -y, -z'
'x, -y-1/2, z'

loop_
_atom_site_label
_atom_site_type_symbol
_atom_site_fract_x
_atom_site_fract_y
_atom_site_fract_z
_atom_site_U_iso_or_equiv
_atom_site_adp_type
_atom_site_occupancy
_atom_site_symmetry_multiplicity
_atom_site_calc_flag
_atom_site_refinement_flags
_atom_site_disorder_assembly
_atom_site_disorder_group
Pt1 Pt 0.17379(4) 0.2500 0.08820(3) 0.0324(2) Uani 1 2 d S . .
Br1 Br 0.39608(16) 0.2500 -0.02255(12) 0.0522(4) Uani 1 2 d S . .
Br2 Br -0.05381(14) 0.2500 -0.08391(10) 0.0411(3) Uani 1 2 d S . .
S1 S -0.0199(3) 0.2500 0.1937(3) 0.0323(6) Uani 1 2 d S . .
C10 C -0.1601(11) 0.0979(11) 0.1587(9) 0.050(2) Uani 1 1 d . . .
H10A H -0.0952 0.0045 0.1720 0.075 Uiso 1 1 calc R A .
H10B H -0.2175 0.1044 0.0790 0.075 Uiso 1 1 calc R . .
H10C H -0.2459 0.1001 0.2056 0.075 Uiso 1 1 calc R . .
O3 O 0.0436(12) 0.2500 0.3163(8) 0.057(3) Uani 1 2 d S . .
N1 N 0.4380(10) 0.1471(10) 0.2802(7) 0.0279(18) Uiso 0.50 1 d PD A -1
N2 N 0.7990(9) 0.1995(10) 0.5246(6) 0.025(2) Uiso 0.50 1 d PD A -1
N3 N 0.6881(10) 0.4277(10) 0.4385(7) 0.0231(18) Uiso 0.50 1 d PD A -1
N4 N 0.4438(10) 0.3966(10) 0.2727(7) 0.0279(18) Uiso 0.50 1 d PD A -1
O1 O 0.6835(15) -0.0237(11) 0.4560(10) 0.041(2) Uiso 0.50 1 d PD A -1
O2 O 0.9139(11) 0.4193(13) 0.5931(8) 0.036(2) Uiso 0.50 1 d PD A -1
C1 C 0.3643(6) 0.2715(11) 0.2241(6) 0.025(3) Uiso 0.50 1 d PD A -1
C2 C 0.5683(8) 0.1978(13) 0.3670(6) 0.022(2) Uiso 0.50 1 d PD A -1
C3 C 0.6819(12) 0.1165(10) 0.4484(8) 0.0231(18) Uiso 0.50 1 d PD A -1
C4 C 0.8036(11) 0.3540(10) 0.5207(7) 0.025(2) Uiso 0.50 1 d PD A -1
C5 C 0.5695(8) 0.3512(13) 0.3608(6) 0.022(2) Uiso 0.50 1 d PD A -1
C6 C 0.3878(19) -0.0017(13) 0.2527(14) 0.034(2) Uiso 0.50 1 d PD A -1
H6A H 0.2873 -0.0022 0.1903 0.051 Uiso 0.50 1 calc PR A -1
H6B H 0.3594 -0.0507 0.3186 0.051 Uiso 0.50 1 calc PR A -1
H6C H 0.4818 -0.0554 0.2300 0.051 Uiso 0.50 1 calc PR A -1
C7 C 0.9208(14) 0.134(2) 0.6109(9) 0.036(2) Uiso 0.50 1 d PD A -1
H7A H 0.8808 0.0349 0.6283 0.054 Uiso 0.50 1 calc PR A -1
H7B H 0.9377 0.1968 0.6785 0.054 Uiso 0.50 1 calc PR A -1
H7C H 1.0294 0.1237 0.5864 0.054 Uiso 0.50 1 calc PR A -1
C8 C 0.696(2) 0.5848(12) 0.4368(14) 0.041(2) Uiso 0.50 1 d PD A -1
H8A H 0.8023 0.6183 0.4871 0.062 Uiso 0.50 1 calc PR A -1
H8B H 0.5979 0.6266 0.4624 0.062 Uiso 0.50 1 calc PR A -1
H8C H 0.6946 0.6189 0.3598 0.062 Uiso 0.50 1 calc PR A -1
C9 C 0.3987(18) 0.5420(11) 0.2352(13) 0.034(2) Uiso 0.50 1 d PD A -1
H9A H 0.2906 0.5696 0.2555 0.051 Uiso 0.50 1 calc PR A -1
H9B H 0.3852 0.5464 0.1530 0.051 Uiso 0.50 1 calc PR A -1
H9C H 0.4886 0.6115 0.2707 0.051 Uiso 0.50 1 calc PR A -1

loop_
_atom_site_aniso_label
_atom_site_aniso_U_11
_atom_site_aniso_U_22
_atom_site_aniso_U_33
_atom_site_aniso_U_23
_atom_site_aniso_U_13
_atom_site_aniso_U_12
Pt1 0.0146(3) 0.0578(4) 0.0246(3) 0.000 0.00340(17) 0.000
Br1 0.0254(6) 0.0949(11) 0.0400(8) 0.000 0.0149(5) 0.000
Br2 0.0269(6) 0.0649(8) 0.0284(6) 0.000 -0.0016(5) 0.000
S1 0.0203(12) 0.0491(16) 0.0290(15) 0.000 0.0086(10) 0.000
C10 0.038(5) 0.052(5) 0.066(7) -0.006(5) 0.023(5) -0.009(4)
O3 0.045(5) 0.095(8) 0.032(5) 0.000 0.010(4) 0.000

loop_
_atom_type_symbol
_atom_type_description
_atom_type_scat_dispersion_real
_atom_type_scat_dispersion_imag
_atom_type_scat_source
C C 0.0033 0.0016 'International Tables Vol C Tables 4.2.6.8 and 6.1.1.4'
H H 0.0000 0.0000 'International Tables Vol C Tables 4.2.6.8 and 6.1.1.4'
N N 0.0061 0.0033 'International Tables Vol C Tables 4.2.6.8 and 6.1.1.4'
O O 0.0106 0.0060 'International Tables Vol C Tables 4.2.6.8 and 6.1.1.4'
S S 0.1246 0.1234 'International Tables Vol C Tables 4.2.6.8 and 6.1.1.4'
Br Br -0.2901 2.4595 'International Tables Vol C Tables 4.2.6.8 and 6.1.1.4'
Pt Pt -1.7033 8.3905 'International Tables Vol C Tables 4.2.6.8 and 6.1.1.4'

loop_
_geom_angle_atom_site_label_1
_geom_angle_atom_site_label_2
_geom_angle_atom_site_label_3
_geom_angle
_geom_angle_site_symmetry_1
_geom_angle_site_symmetry_3
_geom_angle_publ_flag
C1 Pt1 C1 11.1(5) 4_565 . ?
C1 Pt1 S1 91.60(15) 4_565 . ?
C1 Pt1 S1 91.60(15) . . ?
C1 Pt1 Br1 86.40(14) 4_565 . ?
C1 Pt1 Br1 86.40(14) . . ?
S1 Pt1 Br1 177.99(8) . . ?
C1 Pt1 Br2 174.1(3) 4_565 . ?
C1 Pt1 Br2 174.1(3) . . ?
S1 Pt1 Br2 90.44(8) . . ?
Br1 Pt1 Br2 91.57(5) . . ?
O3 S1 C10 108.1(4) . . ?
O3 S1 C10 108.1(4) . 4_565 ?
C10 S1 C10 101.6(7) . 4_565 ?
O3 S1 Pt1 116.9(4) . . ?
C10 S1 Pt1 110.5(3) . . ?
C10 S1 Pt1 110.5(3) 4_565 . ?
C1 N1 C2 106.5(7) . . ?
C1 N1 C6 125.4(11) . . ?
C2 N1 C6 128.1(11) . . ?
C3 N2 C4 122.2(8) . . ?
C3 N2 C7 122.6(11) . . ?
C4 N2 C7 115.2(11) . . ?
C5 N3 C4 121.3(8) . . ?
C5 N3 C8 121.1(12) . . ?
C4 N3 C8 117.6(11) . . ?
C1 N4 C5 107.1(7) . . ?
C1 N4 C9 124.1(9) . . ?
C5 N4 C9 128.9(10) . . ?
N4 C1 N1 110.0(7) . . ?
N4 C1 Pt1 129.9(7) . . ?
N1 C1 Pt1 120.1(7) . . ?
C5 C2 N1 107.3(6) . . ?
C5 C2 C3 123.3(9) . . ?
N1 C2 C3 129.4(10) . . ?
O1 C3 N2 119.4(11) . . ?
O1 C3 C2 124.6(11) . . ?
N2 C3 C2 116.0(8) . . ?
O2 C4 N3 123.4(10) . . ?
O2 C4 N2 117.6(11) . . ?
N3 C4 N2 119.0(10) . . ?
N4 C5 N3 132.6(10) . . ?
N4 C5 C2 109.1(6) . . ?
N3 C5 C2 118.2(8) . . ?

loop_
_geom_bond_atom_site_label_1
_geom_bond_atom_site_label_2
_geom_bond_distance
_geom_bond_site_symmetry_2
_geom_bond_publ_flag
Pt1 C1 2.002(7) 4_565 ?
Pt1 C1 2.002(7) . ?
Pt1 S1 2.210(3) . ?
Pt1 Br1 2.4459(13) . ?
Pt1 Br2 2.4611(13) . ?
S1 O3 1.466(10) . ?
S1 C10 1.758(9) . ?
S1 C10 1.758(9) 4_565 ?
N1 C1 1.372(9) . ?
N1 C2 1.391(9) . ?
N1 C6 1.411(9) . ?
N2 C3 1.385(9) . ?
N2 C4 1.386(9) . ?
N2 C7 1.399(9) . ?
N3 C5 1.370(8) . ?
N3 C4 1.376(8) . ?
N3 C8 1.410(9) . ?
N4 C1 1.359(8) . ?
N4 C5 1.364(8) . ?
N4 C9 1.402(8) . ?
O1 C3 1.259(9) . ?
O2 C4 1.250(9) . ?
C2 C5 1.376(18) . ?
C2 C3 1.396(15) . ?
